data_7161095
loop_
_publ_author_name
'Shu, Qian'
'Li, Dinghao'
'Zheng, Siyu'
'Lu, Xue-Lian'
'Sun, Bing'
'Zhang, Fang-Lin'

_publ_section_title
;
 Photocatalytic C-H amination of electron-rich arenes by novel fused
 quinoline-based photocatalysts.
;
_journal_issue 15
_journal_name_full 'Organic &amp; biomolecular chemistry'
_journal_page_first 3318
_journal_page_last 3322
_journal_paper_doi 10.1039/d6ob00270f
_journal_volume 24
_journal_year 2026
_chemical_formula_moiety 'C27 H19 N O'
_chemical_formula_sum 'C27 H19 N O'
_chemical_formula_weight 373.43
_chemical_name_systematic yzl
_space_group_crystal_system monoclinic
_space_group_IT_number 9
_space_group_name_Hall 'C -2yc'
_space_group_name_H-M_alt 'C 1 c 1'
_atom_sites_solution_hydrogens geom
_atom_sites_solution_primary dual
_audit_creation_date 2024-03-20
_audit_creation_method
;
Olex2 1.3
(compiled 2020.11.12 svn.r5f609507 for OlexSys, GUI svn.r6408)
;
_audit_update_record
;
2026-02-14 deposited with the CCDC.	2026-03-24 downloaded from the CCDC.
;
_cell_angle_alpha 90
_cell_angle_beta 99.736(4)
_cell_angle_gamma 90
_cell_formula_units_Z 4
_cell_length_a 13.6548(6)
_cell_length_b 18.6047(8)
_cell_length_c 8.5036(4)
_cell_measurement_reflns_used 4190
_cell_measurement_temperature 293(2)
_cell_measurement_theta_max 73.5150
_cell_measurement_theta_min 4.0530
_cell_volume 2129.17(17)
_computing_cell_refinement 'CrysAlisPro 1.171.41.49a (Rigaku OD, 2019)'
_computing_data_collection 'CrysAlisPro 1.171.41.49a (Rigaku OD, 2019)'
_computing_data_reduction 'CrysAlisPro 1.171.41.49a (Rigaku OD, 2019)'
_computing_molecular_graphics 'Olex2 1.3 (Dolomanov et al., 2009)'
_computing_publication_material 'Olex2 1.3 (Dolomanov et al., 2009)'
_computing_structure_refinement 'SHELXL 2018/3 (Sheldrick, 2015)'
_computing_structure_solution 'SHELXT 2018/2 (Sheldrick, 2018)'
_diffrn_ambient_temperature 293(2)
_diffrn_detector 'Hybrid Pixel Array Detector'
_diffrn_detector_area_resol_mean 10.0000
_diffrn_detector_type HyPix
_diffrn_measured_fraction_theta_full 0.961
_diffrn_measured_fraction_theta_max 0.961
_diffrn_measurement_details
;
List of Runs (angles in degrees, time in seconds):

  # Type    Start    End  Width  t~exp~   \w     \q     \k     \f   Frames
#--------------------------------------------------------------------------
  1  \w    -43.00  27.00   0.50    0.24    --   39.95 -19.00   0.00  140
  2  \w    106.00 167.00   0.50    0.97    --  108.87 102.00  75.00  122
  3  \w     95.00 172.00   0.50    0.97    --  108.87 125.00  30.00  154
  4  \w    -34.00  16.00   0.50    0.24    --   39.95 -19.00-150.00  100
  5  \w     37.00  64.00   0.50    0.97    --  108.87 -61.00  90.00   54
  6  \w     36.00  67.00   0.50    0.97    --  108.87 -61.00 120.00   62
  7  \w     40.00  66.00   0.50    0.97    --  108.87 -61.00  60.00   52
  8  \w     39.00  64.00   0.50    0.97    --  108.87 -61.00   0.00   50
  9  \w     39.00  65.00   0.50    0.97    --  108.87 -61.00-150.00   52
 10  \w     34.00  71.00   0.50    0.97    --  108.87 -61.00-180.00   74
 11  \w     36.00  66.00   0.50    0.97    --  108.87 -61.00 -30.00   60
 12  \w     30.00  55.00   0.50    0.97    --  108.87 -94.00  30.00   50
 13  \w     35.00 100.00   0.50    0.97    --  108.87-125.00  90.00  130
 14  \w     60.00 101.00   0.50    0.97    --  108.87 -94.00  30.00   82
 15  \w     65.00 102.00   0.50    0.97    --  108.87-102.00 -27.00   74
 16  \w     28.00  86.00   0.50    0.24    --   39.95-102.00 -27.00  116
 17  \w    -27.00  43.00   0.50    0.24    --  -39.95  19.00-180.00  140
 18  \w      4.00  41.00   0.50    0.24    --  -39.95  37.00 -60.00   74
 19  \w    -42.00  -1.00   0.50    0.24    --  -39.95  37.00 -60.00   82
 20  \w    -62.00 -36.00   0.50    0.97    --  -94.50  61.00-150.00   52
 21  \w    -70.00 -19.00   0.50    0.97    --  -94.50  61.00-180.00  102
 22  \w    -50.00 -22.00   0.50    0.97    --  -94.50  45.00-180.00   56
 23  \w    -51.00 -17.00   0.50    0.97    --  -94.50  45.00-120.00   68
 24  \w    -47.00 -15.00   0.50    0.97    --  -94.50  45.00 -90.00   64
 25  \w    -51.00 -19.00   0.50    0.97    --  -94.50  45.00 -60.00   64
 26  \w    -49.00 -15.00   0.50    0.97    --  -94.50  45.00  30.00   68
 27  \w    -51.00 -25.00   0.50    0.97    --  -94.50  45.00  60.00   52
 28  \w    -44.00 -13.00   0.50    0.24    --  -39.95 102.00  75.00   62
 29  \w    -72.00 -46.00   0.50    0.97    --  -94.50 102.00  75.00   52
 30  \w   -130.00 -86.00   0.50    0.97    --  -94.50-102.00 -27.00   88
;
_diffrn_measurement_device 'four-circle diffractometer'
_diffrn_measurement_device_type 'XtaLAB Synergy, Dualflex, HyPix'
_diffrn_measurement_method '\w scans'
_diffrn_orient_matrix_type 'CrysAlisPro convention (1999,Acta A55,543-557)'
_diffrn_orient_matrix_UB_11 0.0228670000
_diffrn_orient_matrix_UB_12 -0.0736287000
_diffrn_orient_matrix_UB_13 -0.0684111000
_diffrn_orient_matrix_UB_21 -0.0996094000
_diffrn_orient_matrix_UB_22 -0.0293661000
_diffrn_orient_matrix_UB_23 0.0349403000
_diffrn_orient_matrix_UB_31 -0.0515170000
_diffrn_orient_matrix_UB_32 0.0240063000
_diffrn_orient_matrix_UB_33 -0.1669886000
_diffrn_radiation_monochromator mirror
_diffrn_radiation_probe x-ray
_diffrn_radiation_type 'Cu K\a'
_diffrn_radiation_wavelength 1.54184
_diffrn_reflns_av_R_equivalents 0.1280
_diffrn_reflns_av_unetI/netI 0.0796
_diffrn_reflns_Laue_measured_fraction_full 0.961
_diffrn_reflns_Laue_measured_fraction_max 0.961
_diffrn_reflns_limit_h_max 15
_diffrn_reflns_limit_h_min -15
_diffrn_reflns_limit_k_max 21
_diffrn_reflns_limit_k_min -19
_diffrn_reflns_limit_l_max 8
_diffrn_reflns_limit_l_min -9
_diffrn_reflns_number 4805
_diffrn_reflns_point_group_measured_fraction_full 0.579
_diffrn_reflns_point_group_measured_fraction_max 0.579
_diffrn_reflns_theta_full 63.637
_diffrn_reflns_theta_max 63.637
_diffrn_reflns_theta_min 4.054
_diffrn_source 'micro-focus sealed X-ray tube'
_diffrn_source_type 'PhotonJet (Cu) X-ray Source'
_exptl_absorpt_coefficient_mu 0.548
_exptl_absorpt_correction_T_max 1.00000
_exptl_absorpt_correction_T_min 0.15277
_exptl_absorpt_correction_type multi-scan
_exptl_absorpt_process_details
;
CrysAlisPro 1.171.41.49a (Rigaku Oxford Diffraction, 2019)
Empirical absorption correction using spherical harmonics,
 implemented in SCALE3 ABSPACK scaling algorithm.
;
_exptl_crystal_colour 'clear yellowish yellow'
_exptl_crystal_colour_lustre clear
_exptl_crystal_colour_modifier yellowish
_exptl_crystal_colour_primary yellow
_exptl_crystal_density_diffrn 1.165
_exptl_crystal_description block
_exptl_crystal_F_000 784
_exptl_crystal_preparation 293
_exptl_crystal_size_max 0.12
_exptl_crystal_size_mid 0.11
_exptl_crystal_size_min 0.1
_refine_diff_density_max 0.400
_refine_diff_density_min -0.594
_refine_diff_density_rms 0.106
_refine_ls_abs_structure_details
;
 Classical Flack method preferred over Parsons because s.u. lower.
;
_refine_ls_abs_structure_Flack 0.0(8)
_refine_ls_extinction_method none
_refine_ls_goodness_of_fit_ref 1.261
_refine_ls_hydrogen_treatment constr
_refine_ls_matrix_type full
_refine_ls_number_parameters 219
_refine_ls_number_reflns 2031
_refine_ls_number_restraints 6
_refine_ls_restrained_S_all 1.260
_refine_ls_R_factor_all 0.1109
_refine_ls_R_factor_gt 0.1031
_refine_ls_shift/su_max 0.003
_refine_ls_shift/su_mean 0.001
_refine_ls_structure_factor_coef Fsqd
_refine_ls_weighting_details 'w=1/[\s^2^(Fo^2^)+(0.2000P)^2^] where P=(Fo^2^+2Fc^2^)/3'
_refine_ls_weighting_scheme calc
_refine_ls_wR_factor_gt 0.2696
_refine_ls_wR_factor_ref 0.2856
_reflns_Friedel_coverage 0.202
_reflns_Friedel_fraction_full 0.196
_reflns_Friedel_fraction_max 0.196
_reflns_number_gt 1804
_reflns_number_total 2031
_reflns_threshold_expression 'I > 2\s(I)'
_cod_data_source_file d6ob00270f2.cif
_cod_data_source_block yzl-3-20
_cod_depositor_comments 'Adding full bibliography for 7161095.cif.'
_cod_database_code 7161095
_shelx_shelxl_version_number 2018/3
_chemical_oxdiff_formula 'C H O N'
_shelx_space_group_comment
;
The symmetry employed for this shelxl refinement is uniquely defined
by the following loop, which should always be used as a source of
symmetry information in preference to the above space-group names.
They are only intended as comments.
;
_shelx_estimated_absorpt_t_max 0.947
_shelx_estimated_absorpt_t_min 0.937
_reflns_odcompleteness_completeness 96.65
_reflns_odcompleteness_iscentric 1
_reflns_odcompleteness_theta 66.97
_olex2_refinement_description
;
1. Fixed Uiso
 At 1.2 times of:
  All C(H) groups
 At 1.5 times of:
  All C(H,H,H) groups
2. Restrained distances
 C006-C009
 1.47 with sigma of 0.01
 C00E-C00A
 1.47 with sigma of 0.01
 C008-C00X
 1.49 with sigma of 0.01
3. Uiso/Uaniso restraints and constraints
Uanis(C005) = Uanis(C006) = Uanis(C00G) = Uanis(C00W) = Uanis(C00O) =
Uanis(C00M)
4. Rigid body (RIGU) restrains
 C008, C00X
 with sigma for 1-2 distances of 0.01 and sigma for 1-3 distances of 0.02
5. Others
 Fixed X: N002(-0.45635)
 Fixed Y: N002(-0.59967)
 Fixed Z: N002(-0.62024)
6.a Aromatic/amide H refined with riding coordinates:
 C00B(H00B), C00F(H00F), C00H(H00H), C00R(H00R), C00G(H00G), C00C(H00C),
 C00V(H00V), C00P(H00P), C00O(H00O), C00W(H00W), C00I(H00I), C00J(H00J),
 C00L(H00L)
6.b Fitted hexagon refined as free rotating group:
 C00F(C008,C00H,C00D,C00T,C00R)
6.c Idealised Me refined as rotating group:
 C00X(H00A,H00D,H00E), C00Y(H00K,H00M,H00N)
;
_smtbx_masks_void_probe_radius 1.2
_smtbx_masks_void_truncation_radius 1.2
_olex2_submission_special_instructions 'No special instructions were received'
_oxdiff_exptl_absorpt_empirical_details
;
Empirical correction (ABSPACK) includes:
- Absorption correction using spherical harmonics
- Frame scaling
;
_oxdiff_exptl_absorpt_empirical_full_max 7.544
_oxdiff_exptl_absorpt_empirical_full_min 0.115

loop_
_space_group_symop_operation_xyz
'x, y, z'
'x, -y, z+1/2'
'x+1/2, y+1/2, z'
'x+1/2, -y+1/2, z+1/2'

loop_
_atom_site_label
_atom_site_type_symbol
_atom_site_fract_x
_atom_site_fract_y
_atom_site_fract_z
_atom_site_U_iso_or_equiv
_atom_site_adp_type
_atom_site_occupancy
_atom_site_site_symmetry_order
_atom_site_calc_flag
_atom_site_refinement_flags_posn
_atom_site_refinement_flags_adp
_atom_site_refinement_flags_occupancy
_atom_site_disorder_assembly
_atom_site_disorder_group
N002 N -0.456350 -0.599670 -0.620240 0.0341(13) Uani 1 1 d . . . . .
O004 O -0.5745(6) -0.9265(3) -0.5554(10) 0.0602(17) Uani 1 1 d . . . . .
C007 C -0.5433(5) -0.7050(3) -0.5486(9) 0.0332(14) Uani 1 1 d . . . . .
C00B C -0.5515(5) -0.7408(4) -0.4082(10) 0.0368(15) Uani 1 1 d . . . . .
H00B H -0.549954 -0.715057 -0.314036 0.044 Uiso 1 1 calc R U . . .
C00E C -0.5779(5) -0.5032(3) -0.5036(8) 0.0330(14) Uani 1 1 d D . . . .
C00A C -0.6556(5) -0.4643(3) -0.4356(8) 0.0328(15) Uani 1 1 d D . . . .
C005 C -0.7180(6) -0.5178(4) -0.3882(10) 0.0403(8) Uani 1 1 d . . . . .
C006 C -0.6836(6) -0.5888(4) -0.4199(9) 0.0403(8) Uani 1 1 d D . . . .
C009 C -0.5946(5) -0.5767(3) -0.4929(8) 0.0294(14) Uani 1 1 d D . . . .
C00F C -0.3268(4) -0.4363(2) -0.6936(7) 0.047(2) Uani 1 1 d G . . . .
H00F H -0.270811 -0.423244 -0.735769 0.056 Uiso 1 1 calc R U . . .
C008 C -0.3828(4) -0.38394(19) -0.6329(7) 0.0380(16) Uani 1 1 d DG . . . .
C00H C -0.4665(4) -0.4034(2) -0.5699(7) 0.0346(15) Uani 1 1 d G . . . .
H00H H -0.503938 -0.368408 -0.529298 0.042 Uiso 1 1 calc R U . . .
C00D C -0.4942(3) -0.4753(2) -0.5675(6) 0.0357(16) Uani 1 1 d G . . . .
C00T C -0.4382(4) -0.52760(18) -0.6281(6) 0.0333(16) Uani 1 1 d G . . . .
C00R C -0.3545(4) -0.5081(2) -0.6912(6) 0.0461(18) Uani 1 1 d G . . . .
H00R H -0.317051 -0.543137 -0.731755 0.055 Uiso 1 1 calc R U . . .
C00G C -0.7403(5) -0.6440(4) -0.3819(10) 0.0403(8) Uani 1 1 d . . . . .
H00G H -0.724526 -0.690761 -0.406964 0.048 Uiso 1 1 calc R U . . .
C00M C -0.7977(5) -0.5025(4) -0.3172(9) 0.0403(8) Uani 1 1 d . . . . .
C00C C -0.6832(6) -0.3937(4) -0.4262(10) 0.0419(17) Uani 1 1 d . . . . .
H00C H -0.648200 -0.357389 -0.467469 0.050 Uiso 1 1 calc R U . . .
C00V C -0.7658(6) -0.3774(3) -0.3525(11) 0.0422(17) Uani 1 1 d . . . . .
H00V H -0.782528 -0.329417 -0.341162 0.051 Uiso 1 1 calc R U . . .
C00P C -0.8210(7) -0.4285(5) -0.2980(12) 0.051(2) Uani 1 1 d . . . . .
H00P H -0.874085 -0.415805 -0.248213 0.062 Uiso 1 1 calc R U . . .
C00O C -0.8531(6) -0.5614(4) -0.2779(10) 0.0403(8) Uani 1 1 d . . . . .
H00O H -0.910035 -0.553647 -0.233801 0.048 Uiso 1 1 calc R U . . .
C00W C -0.8233(5) -0.6315(4) -0.3044(9) 0.0403(8) Uani 1 1 d . . . . .
H00W H -0.857883 -0.670243 -0.271401 0.048 Uiso 1 1 calc R U . . .
C00I C -0.5532(6) -0.8203(4) -0.6870(11) 0.048(2) Uani 1 1 d . . . . .
H00I H -0.554488 -0.846805 -0.780044 0.057 Uiso 1 1 calc R U . . .
C00J C -0.5623(6) -0.8162(4) -0.4081(9) 0.0367(16) Uani 1 1 d . . . . .
H00J H -0.568701 -0.839795 -0.314008 0.044 Uiso 1 1 calc R U . . .
C00K C -0.5329(5) -0.6259(3) -0.5493(8) 0.0300(14) Uani 1 1 d . . . . .
C00L C -0.5410(7) -0.7460(4) -0.6838(11) 0.0447(18) Uani 1 1 d . . . . .
H00L H -0.530867 -0.722851 -0.776688 0.054 Uiso 1 1 calc R U . . .
C00Q C -0.5634(6) -0.8534(4) -0.5403(11) 0.0446(19) Uani 1 1 d . . . . .
C00X C -0.3503(8) -0.3067(4) -0.6235(11) 0.055(2) Uani 1 1 d D . . . .
H00A H -0.279275 -0.304305 -0.612733 0.083 Uiso 1 1 calc R U . . .
H00D H -0.371009 -0.284311 -0.532787 0.083 Uiso 1 1 calc R U . . .
H00E H -0.379957 -0.282039 -0.718959 0.083 Uiso 1 1 calc R U . . .
C00Y C -0.6022(7) -0.9655(6) -0.4174(14) 0.066(3) Uani 1 1 d . . . . .
H00K H -0.610632 -1.015649 -0.442930 0.100 Uiso 1 1 calc R U . . .
H00M H -0.663303 -0.946376 -0.393455 0.100 Uiso 1 1 calc R U . . .
H00N H -0.550640 -0.959813 -0.326398 0.100 Uiso 1 1 calc R U . . .

loop_
_atom_site_aniso_label
_atom_site_aniso_U_11
_atom_site_aniso_U_22
_atom_site_aniso_U_33
_atom_site_aniso_U_23
_atom_site_aniso_U_13
_atom_site_aniso_U_12
N002 0.031(3) 0.029(3) 0.043(3) 0.001(2) 0.010(2) 0.002(2)
O004 0.062(4) 0.027(3) 0.094(5) -0.006(3) 0.019(3) -0.007(2)
C007 0.028(3) 0.020(3) 0.050(4) 0.006(3) 0.002(3) 0.002(2)
C00B 0.034(4) 0.029(3) 0.048(4) -0.006(3) 0.009(3) 0.004(2)
C00E 0.029(3) 0.029(3) 0.038(3) 0.002(3) 0.000(3) 0.000(3)
C00A 0.037(4) 0.029(3) 0.032(3) -0.007(2) 0.004(3) 0.001(2)
C005 0.0308(15) 0.0440(18) 0.0482(18) 0.0018(12) 0.0131(12) -0.0011(12)
C006 0.0308(15) 0.0440(18) 0.0482(18) 0.0018(12) 0.0131(12) -0.0011(12)
C009 0.024(3) 0.034(3) 0.031(3) 0.002(2) 0.005(2) -0.004(2)
C00F 0.056(5) 0.044(4) 0.042(4) 0.006(3) 0.010(4) -0.030(4)
C008 0.041(4) 0.037(3) 0.034(4) 0.010(3) 0.004(3) -0.001(3)
C00H 0.030(3) 0.027(3) 0.046(4) 0.006(3) 0.004(3) -0.004(2)
C00D 0.040(4) 0.033(3) 0.032(3) 0.011(3) 0.001(3) 0.000(3)
C00T 0.031(3) 0.030(3) 0.036(3) 0.001(2) -0.004(3) -0.008(2)
C00R 0.030(4) 0.046(4) 0.062(5) 0.001(3) 0.005(3) -0.005(3)
C00G 0.0308(15) 0.0440(18) 0.0482(18) 0.0018(12) 0.0131(12) -0.0011(12)
C00M 0.0308(15) 0.0440(18) 0.0482(18) 0.0018(12) 0.0131(12) -0.0011(12)
C00C 0.048(4) 0.032(3) 0.048(4) -0.003(3) 0.014(3) 0.009(3)
C00V 0.039(4) 0.025(3) 0.065(5) -0.011(3) 0.015(3) 0.006(3)
C00P 0.050(5) 0.052(4) 0.054(5) 0.000(3) 0.013(4) 0.015(4)
C00O 0.0308(15) 0.0440(18) 0.0482(18) 0.0018(12) 0.0131(12) -0.0011(12)
C00W 0.0308(15) 0.0440(18) 0.0482(18) 0.0018(12) 0.0131(12) -0.0011(12)
C00I 0.040(4) 0.036(4) 0.068(5) -0.016(3) 0.014(3) 0.003(3)
C00J 0.033(3) 0.032(3) 0.044(4) 0.015(3) 0.005(3) -0.001(2)
C00K 0.028(3) 0.023(3) 0.038(3) -0.001(2) 0.004(2) 0.000(2)
C00L 0.057(5) 0.027(3) 0.052(4) -0.007(3) 0.014(3) -0.006(3)
C00Q 0.036(4) 0.025(3) 0.071(5) -0.014(3) 0.003(3) 0.001(2)
C00X 0.066(5) 0.049(4) 0.045(4) 0.004(3) -0.004(4) -0.023(4)
C00Y 0.037(5) 0.059(5) 0.098(7) 0.013(5) -0.005(5) -0.009(4)

loop_
_atom_type_symbol
_atom_type_description
_atom_type_scat_dispersion_real
_atom_type_scat_dispersion_imag
_atom_type_scat_source
C C 0.0181 0.0091 'International Tables Vol C Tables 4.2.6.8 and 6.1.1.4'
H H 0.0000 0.0000 'International Tables Vol C Tables 4.2.6.8 and 6.1.1.4'
N N 0.0311 0.0180 'International Tables Vol C Tables 4.2.6.8 and 6.1.1.4'
O O 0.0492 0.0322 'International Tables Vol C Tables 4.2.6.8 and 6.1.1.4'

loop_
_geom_angle_atom_site_label_1
_geom_angle_atom_site_label_2
_geom_angle_atom_site_label_3
_geom_angle
_geom_angle_site_symmetry_1
_geom_angle_site_symmetry_3
_geom_angle_publ_flag
C00T N002 C00K 121.6(4) . . ?
C00Q O004 C00Y 116.7(7) . . ?
C00B C007 C00K 120.2(6) . . ?
C00L C007 C00B 117.7(6) . . ?
C00L C007 C00K 122.0(6) . . ?
C007 C00B H00B 119.9 . . ?
C007 C00B C00J 120.1(6) . . ?
C00J C00B H00B 119.9 . . ?
C009 C00E C00A 108.6(6) . . ?
C009 C00E C00D 121.8(5) . . ?
C00D C00E C00A 129.6(5) . . ?
C005 C00A C00E 105.8(6) . . ?
C00C C00A C00E 135.4(7) . . ?
C00C C00A C005 118.3(7) . . ?
C00A C005 C006 111.2(6) . . ?
C00M C005 C00A 123.0(7) . . ?
C00M C005 C006 125.7(7) . . ?
C005 C006 C009 104.9(6) . . ?
C00G C006 C005 115.6(7) . . ?
C00G C006 C009 139.5(7) . . ?
C00E C009 C006 109.5(6) . . ?
C00K C009 C00E 120.7(6) . . ?
C00K C009 C006 129.8(6) . . ?
C008 C00F H00F 120.0 . . ?
C008 C00F C00R 120.0 . . ?
C00R C00F H00F 120.0 . . ?
C00F C008 C00H 120.0 . . ?
C00F C008 C00X 121.0(5) . . ?
C00H C008 C00X 118.9(5) . . ?
C008 C00H H00H 120.0 . . ?
C00D C00H C008 120.0 . . ?
C00D C00H H00H 120.0 . . ?
C00H C00D C00E 125.9(3) . . ?
C00H C00D C00T 120.0 . . ?
C00T C00D C00E 114.1(3) . . ?
N002 C00T C00D 123.6(3) . . ?
N002 C00T C00R 116.3(3) . . ?
C00D C00T C00R 120.0 . . ?
C00F C00R H00R 120.0 . . ?
C00T C00R C00F 120.0 . . ?
C00T C00R H00R 120.0 . . ?
C006 C00G H00G 119.4 . . ?
C006 C00G C00W 121.2(7) . . ?
C00W C00G H00G 119.4 . . ?
C005 C00M C00P 117.5(7) . . ?
C005 C00M C00O 116.5(7) . . ?
C00O C00M C00P 125.9(8) . . ?
C00A C00C H00C 120.7 . . ?
C00A C00C C00V 118.7(7) . . ?
C00V C00C H00C 120.7 . . ?
C00C C00V H00V 118.8 . . ?
C00P C00V C00C 122.5(7) . . ?
C00P C00V H00V 118.8 . . ?
C00M C00P H00P 120.2 . . ?
C00V C00P C00M 119.7(8) . . ?
C00V C00P H00P 120.2 . . ?
C00M C00O H00O 119.7 . . ?
C00W C00O C00M 120.5(7) . . ?
C00W C00O H00O 119.7 . . ?
C00G C00W H00W 119.9 . . ?
C00O C00W C00G 120.2(7) . . ?
C00O C00W H00W 119.9 . . ?
C00L C00I H00I 121.8 . . ?
C00L C00I C00Q 116.3(7) . . ?
C00Q C00I H00I 121.8 . . ?
C00B C00J H00J 119.7 . . ?
C00Q C00J C00B 120.6(7) . . ?
C00Q C00J H00J 119.7 . . ?
N002 C00K C007 115.7(5) . . ?
N002 C00K C009 118.0(5) . . ?
C009 C00K C007 126.3(6) . . ?
C007 C00L C00I 123.0(7) . . ?
C007 C00L H00L 118.5 . . ?
C00I C00L H00L 118.5 . . ?
O004 C00Q C00I 111.9(6) . . ?
C00J C00Q O004 125.9(8) . . ?
C00J C00Q C00I 122.2(6) . . ?
C008 C00X H00A 109.5 . . ?
C008 C00X H00D 109.5 . . ?
C008 C00X H00E 109.5 . . ?
H00A C00X H00D 109.5 . . ?
H00A C00X H00E 109.5 . . ?
H00D C00X H00E 109.5 . . ?
O004 C00Y H00K 109.5 . . ?
O004 C00Y H00M 109.5 . . ?
O004 C00Y H00N 109.5 . . ?
H00K C00Y H00M 109.5 . . ?
H00K C00Y H00N 109.5 . . ?
H00M C00Y H00N 109.5 . . ?

loop_
_geom_bond_atom_site_label_1
_geom_bond_atom_site_label_2
_geom_bond_distance
_geom_bond_site_symmetry_2
_geom_bond_publ_flag
N002 C00T 1.367(3) . ?
N002 C00K 1.380(7) . ?
O004 C00Q 1.372(8) . ?
O004 C00Y 1.483(13) . ?
C007 C00B 1.389(10) . ?
C007 C00K 1.479(8) . ?
C007 C00L 1.384(10) . ?
C00B H00B 0.9300 . ?
C00B C00J 1.409(9) . ?
C00E C00A 1.481(8) . ?
C00E C009 1.393(9) . ?
C00E C00D 1.442(7) . ?
C00A C005 1.413(10) . ?
C00A C00C 1.371(9) . ?
C005 C006 1.441(11) . ?
C005 C00M 1.362(11) . ?
C006 C009 1.473(8) . ?
C006 C00G 1.356(10) . ?
C009 C00K 1.383(9) . ?
C00F H00F 0.9300 . ?
C00F C008 1.3900 . ?
C00F C00R 1.3900 . ?
C008 C00H 1.3900 . ?
C008 C00X 1.502(7) . ?
C00H H00H 0.9300 . ?
C00H C00D 1.3900 . ?
C00D C00T 1.3900 . ?
C00T C00R 1.3900 . ?
C00R H00R 0.9300 . ?
C00G H00G 0.9300 . ?
C00G C00W 1.424(10) . ?
C00M C00P 1.429(11) . ?
C00M C00O 1.402(10) . ?
C00C H00C 0.9300 . ?
C00C C00V 1.413(11) . ?
C00V H00V 0.9300 . ?
C00V C00P 1.344(13) . ?
C00P H00P 0.9300 . ?
C00O H00O 0.9300 . ?
C00O C00W 1.396(10) . ?
C00W H00W 0.9300 . ?
C00I H00I 0.9300 . ?
C00I C00L 1.393(10) . ?
C00I C00Q 1.419(12) . ?
C00J H00J 0.9300 . ?
C00J C00Q 1.319(11) . ?
C00L H00L 0.9300 . ?
C00X H00A 0.9600 . ?
C00X H00D 0.9600 . ?
C00X H00E 0.9600 . ?
C00Y H00K 0.9600 . ?
C00Y H00M 0.9600 . ?
C00Y H00N 0.9600 . ?

loop_
_geom_torsion_atom_site_label_1
_geom_torsion_atom_site_label_2
_geom_torsion_atom_site_label_3
_geom_torsion_atom_site_label_4
_geom_torsion
_geom_torsion_site_symmetry_1
_geom_torsion_site_symmetry_2
_geom_torsion_site_symmetry_3
_geom_torsion_site_symmetry_4
_geom_torsion_publ_flag
N002 C00T C00R C00F -175.6(4) . . . . ?
C007 C00B C00J C00Q 0.9(11) . . . . ?
C00B C007 C00K N002 130.4(6) . . . . ?
C00B C007 C00K C009 -52.8(9) . . . . ?
C00B C007 C00L C00I 4.4(11) . . . . ?
C00B C00J C00Q O004 -179.2(6) . . . . ?
C00B C00J C00Q C00I 0.5(11) . . . . ?
C00E C00A C005 C006 0.8(7) . . . . ?
C00E C00A C005 C00M 178.9(6) . . . . ?
C00E C00A C00C C00V 178.5(7) . . . . ?
C00E C009 C00K N002 -1.8(8) . . . . ?
C00E C009 C00K C007 -178.6(5) . . . . ?
C00E C00D C00T N002 -3.7(5) . . . . ?
C00E C00D C00T C00R -179.0(4) . . . . ?
C00A C00E C009 C006 0.6(7) . . . . ?
C00A C00E C009 C00K 179.5(5) . . . . ?
C00A C00E C00D C00H 3.7(8) . . . . ?
C00A C00E C00D C00T -177.4(5) . . . . ?
C00A C005 C006 C009 -0.5(8) . . . . ?
C00A C005 C006 C00G -178.4(7) . . . . ?
C00A C005 C00M C00P 3.2(11) . . . . ?
C00A C005 C00M C00O 179.5(7) . . . . ?
C00A C00C C00V C00P -3.2(11) . . . . ?
C005 C00A C00C C00V 7.3(10) . . . . ?
C005 C006 C009 C00E -0.1(7) . . . . ?
C005 C006 C009 C00K -178.9(6) . . . . ?
C005 C006 C00G C00W -4.7(10) . . . . ?
C005 C00M C00P C00V 1.3(11) . . . . ?
C005 C00M C00O C00W 3.0(10) . . . . ?
C006 C005 C00M C00P -179.1(7) . . . . ?
C006 C005 C00M C00O -2.7(11) . . . . ?
C006 C009 C00K N002 176.8(6) . . . . ?
C006 C009 C00K C007 0.0(10) . . . . ?
C006 C00G C00W C00O 5.3(11) . . . . ?
C009 C00E C00A C005 -0.9(7) . . . . ?
C009 C00E C00A C00C -172.8(7) . . . . ?
C009 C00E C00D C00H -173.9(4) . . . . ?
C009 C00E C00D C00T 5.1(7) . . . . ?
C009 C006 C00G C00W 178.3(8) . . . . ?
C00F C008 C00H C00D 0.0 . . . . ?
C008 C00F C00R C00T 0.0 . . . . ?
C008 C00H C00D C00E 178.9(5) . . . . ?
C008 C00H C00D C00T 0.0 . . . . ?
C00H C00D C00T N002 175.3(4) . . . . ?
C00H C00D C00T C00R 0.0 . . . . ?
C00D C00E C00A C005 -178.7(6) . . . . ?
C00D C00E C00A C00C 9.4(11) . . . . ?
C00D C00E C009 C006 178.7(5) . . . . ?
C00D C00E C009 C00K -2.5(9) . . . . ?
C00D C00T C00R C00F 0.0 . . . . ?
C00T N002 C00K C007 -179.6(4) . . . . ?
C00T N002 C00K C009 3.2(7) . . . . ?
C00R C00F C008 C00H 0.0 . . . . ?
C00R C00F C008 C00X 175.6(5) . . . . ?
C00G C006 C009 C00E 177.1(9) . . . . ?
C00G C006 C009 C00K -1.7(14) . . . . ?
C00M C005 C006 C009 -178.4(7) . . . . ?
C00M C005 C006 C00G 3.6(11) . . . . ?
C00M C00O C00W C00G -4.4(11) . . . . ?
C00C C00A C005 C006 174.4(5) . . . . ?
C00C C00A C005 C00M -7.6(10) . . . . ?
C00C C00V C00P C00M -1.3(12) . . . . ?
C00P C00M C00O C00W 179.1(7) . . . . ?
C00O C00M C00P C00V -174.7(8) . . . . ?
C00K N002 C00T C00D -0.3(5) . . . . ?
C00K N002 C00T C00R 175.2(4) . . . . ?
C00K C007 C00B C00J 179.4(6) . . . . ?
C00K C007 C00L C00I -178.3(7) . . . . ?
C00L C007 C00B C00J -3.2(10) . . . . ?
C00L C007 C00K N002 -46.9(8) . . . . ?
C00L C007 C00K C009 130.0(8) . . . . ?
C00L C00I C00Q O004 -179.7(6) . . . . ?
C00L C00I C00Q C00J 0.5(11) . . . . ?
C00Q C00I C00L C007 -3.0(11) . . . . ?
C00X C008 C00H C00D -175.7(5) . . . . ?
C00Y O004 C00Q C00I -170.3(7) . . . . ?
C00Y O004 C00Q C00J 9.4(11) . . . . ?

loop_
_smtbx_masks_void_nr
_smtbx_masks_void_average_x
_smtbx_masks_void_average_y
_smtbx_masks_void_average_z
_smtbx_masks_void_volume
_smtbx_masks_void_count_electrons
_smtbx_masks_void_content
1 -0.181 0.318 0.421 95.3 47.5 ?
2 -0.181 0.682 0.921 95.3 47.5 ?
3 0.319 0.182 0.921 95.3 47.5 ?
4 0.319 0.818 0.421 95.3 47.5 ?
